data_1545644
loop_
_publ_author_name
'Sato, M.'
'Abo, J.'
'Jin, T.'

_publ_section_title
;
 Structure examination of NaLaNb2O7 synthesized by soft chemistry
;
_journal_name_full 'Solid State Ionics'
_journal_page_first 285
_journal_page_last 293
_journal_paper_doi 10.1016/0167-2738(92)90160-Q
_journal_volume 57
_journal_year 1992
_chemical_formula_sum 'La Na Nb2 O7'
_chemical_formula_weight 459.704
_space_group_IT_number 139
_symmetry_cell_setting tetragonal
_symmetry_Int_Tables_number 139
_symmetry_space_group_name_Hall '-I 4 2'
_symmetry_space_group_name_H-M 'I 4/m m m'
_cell_angle_alpha 90.
_cell_angle_beta 90.
_cell_angle_gamma 90.
_cell_formula_units_Z 2
_cell_length_a 3.9022(1)
_cell_length_b 3.9022(1)
_cell_length_c 21.1826(8)
_cell_volume 322.551(17)
_diffrn_ambient_temperature 573
_diffrn_radiation_probe x-ray
_diffrn_radiation_type CuK\a
_diffrn_radiation_wavelength 1.54184
_exptl_crystal_density_diffrn 4.667
_pd_proc_ls_prof_R_factor 0.0852
_pd_proc_ls_prof_wR_factor 0.1199
_refine_ls_number_parameters 27
_refine_ls_number_reflns 147
_refine_ls_R_Fsqd_factor 0.0240
_refine_ls_R_I_factor 0.0423
_cod_data_source_file Solid-State-Ionics-1992-57-285-293-1.cif
_cod_data_source_block NaLaNb2O7
_cod_original_cell_volume 322.55(2)
_cod_original_formula_sum 'Na La Nb2 O7'
_cod_database_code 1545644

loop_
_symmetry_equiv_pos_site_id
_symmetry_equiv_pos_as_xyz
1 x,y,z
2 -y,x,z
3 -x,-y,z
4 y,-x,z
5 x,-y,-z
6 y,x,-z
7 -x,y,-z
8 -y,-x,-z
9 -x,-y,-z
10 y,-x,-z
11 x,y,-z
12 -y,x,-z
13 -x,y,z
14 -y,-x,z
15 x,-y,z
16 y,x,z
17 1/2+x,1/2+y,1/2+z
18 1/2-y,1/2+x,1/2+z
19 1/2-x,1/2-y,1/2+z
20 1/2+y,1/2-x,1/2+z
21 1/2+x,1/2-y,1/2-z
22 1/2+y,1/2+x,1/2-z
23 1/2-x,1/2+y,1/2-z
24 1/2-y,1/2-x,1/2-z
25 1/2-x,1/2-y,1/2-z
26 1/2+y,1/2-x,1/2-z
27 1/2+x,1/2+y,1/2-z
28 1/2-y,1/2+x,1/2-z
29 1/2-x,1/2+y,1/2+z
30 1/2-y,1/2-x,1/2+z
31 1/2+x,1/2-y,1/2+z
32 1/2+y,1/2+x,1/2+z

loop_
_atom_site_label
_atom_site_type_symbol
_atom_site_thermal_displace_type
_atom_site_fract_x
_atom_site_fract_y
_atom_site_fract_z
_atom_site_occupancy
_atom_site_U_iso_or_equiv
_atom_site_calc_flag
_atom_site_refinement_flags
_atom_site_disorder_assembly
_atom_site_disorder_group
La La Uiso 0.00000 0.00000 0.00000 0.914 0.014(3) . . . .
Nb Nb Uiso 0.00000 0.00000 0.3932(2) 1.000 0.019(3) . . . .
O1 O Uiso 0.00000 0.50000 0.50000 1.000 0.029(18) . . . .
O2 O Uiso 0.00000 0.50000 0.0889(11) 1.000 0.043(10) . . . .
O3 O Uiso 0.00000 0.00000 0.3109(15) 1.000 0.049(13) . . . .
Na Na Uiso 0.00000 0.50000 0.25000 0.630 0.12(2) . . . .

loop_
_geom_angle_atom_site_label_1
_geom_angle_atom_site_label_2
_geom_angle_atom_site_label_3
_geom_angle
_geom_angle_site_symmetry_1
_geom_angle_site_symmetry_2
_geom_angle_site_symmetry_3
_geom_angle_publ_flag
O2 La O2 92.0(5) . . 1_545 yes
O2 La O2 61.2(3) . . 2_555 yes
O2 La O2 61.2(3) . . 2_655 yes
O2 La O2 180.00 . . 5_555 yes
O2 La O2 88.0(5) . . 5_565 yes
O2 La O2 118.8(3) . . 6_455 yes
O2 La O2 118.8(3) . . 6_555 yes
O2 La O2 61.2(3) 1_545 . 2_555 yes
O2 La O2 61.2(3) 1_545 . 2_655 yes
O2 La O2 88.0(5) 1_545 . 5_555 yes
O2 La O2 180.00 1_545 . 5_565 yes
O2 La O2 118.8(3) 1_545 . 6_455 yes
O2 La O2 118.8(3) 1_545 . 6_555 yes
O2 La O2 92.0(5) 2_555 . 2_655 yes
O2 La O2 118.8(3) 2_555 . 5_555 yes
O2 La O2 118.8(3) 2_555 . 5_565 yes
O2 La O2 88.0(5) 2_555 . 6_455 yes
O2 La O2 180.00 2_555 . 6_555 yes
O2 La O2 118.8(3) 2_655 . 5_555 yes
O2 La O2 118.8(3) 2_655 . 5_565 yes
O2 La O2 180.00 2_655 . 6_455 yes
O2 La O2 88.0(5) 2_655 . 6_555 yes
O2 La O2 92.0(5) 5_555 . 5_565 yes
O2 La O2 61.2(3) 5_555 . 6_455 yes
O2 La O2 61.2(3) 5_555 . 6_555 yes
O2 La O2 61.2(3) 5_565 . 6_455 yes
O2 La O2 61.2(3) 5_565 . 6_555 yes
O2 La O2 92.0(5) 6_455 . 6_555 yes
La O2 La 92.0(7) . . 1_565 yes

loop_
_geom_bond_atom_site_label_1
_geom_bond_atom_site_label_2
_geom_bond_distance
_geom_bond_site_symmetry_1
_geom_bond_site_symmetry_2
_geom_bond_publ_flag
La O2 2.712(16) . . yes
La O2 2.712(16) . 1_545 yes
La O2 2.712(16) . 2_555 yes
La O2 2.712(16) . 2_655 yes
La O2 2.712(16) . 5_555 yes
La O2 2.712(16) . 5_565 yes
La O2 2.712(16) . 6_455 yes
La O2 2.712(16) . 6_555 yes
Nb O3 1.74(3) . . yes
